data_7119321
loop_
_publ_author_name
'Wu, Hongzhuo'
'Fang, Renren'
'Tao, Jingwei'
'Wang, Deliang'
'Qiao, Xiaolan'
'Yang, Xiaodi'
'Hartl, Franti\<sek'
'Li, Hongxiang'

_publ_section_title
;
 Diacenaphthylene-fused benzo[1,2-b:4,5-b']dithiophenes: polycyclic
 heteroacenes containing full-carbon five-membered aromatic rings.
;
_journal_issue 4
_journal_name_full 'Chemical communications (Cambridge, England)'
_journal_page_first 751
_journal_page_last 754
_journal_paper_doi 10.1039/c6cc09184a
_journal_volume 53
_journal_year 2017
_chemical_formula_sum 'C46 H46 O2 S2'
_chemical_formula_weight 694.95
_chemical_name_systematic
; 
 ? 
;
_space_group_IT_number 2
_symmetry_cell_setting triclinic
_symmetry_space_group_name_Hall '-P 1'
_symmetry_space_group_name_H-M 'P -1'
_atom_sites_solution_hydrogens geom
_atom_sites_solution_primary direct
_atom_sites_solution_secondary difmap
_audit_creation_method SHELXL-97
_audit_update_record
;
2016-11-16 deposited with the CCDC.
2016-12-08 downloaded from the CCDC.
;
_cell_angle_alpha 76.383(2)
_cell_angle_beta 82.5890(10)
_cell_angle_gamma 80.352(2)
_cell_formula_units_Z 4
_cell_length_a 13.0940(7)
_cell_length_b 14.5388(8)
_cell_length_c 20.6868(12)
_cell_measurement_reflns_used 3199
_cell_measurement_temperature 296(2)
_cell_measurement_theta_max 22.64
_cell_measurement_theta_min 2.87
_cell_volume 3756.8(4)
_computing_cell_refinement 'Bruker SAINT'
_computing_data_collection 'Bruker APEX2'
_computing_data_reduction 'Bruker SAINT'
_computing_molecular_graphics 'Bruker SHELXTL'
_computing_publication_material 'Bruker SHELXTL'
_computing_structure_refinement 'SHELXL-97 (Sheldrick, 1997)'
_computing_structure_solution 'SHELXS-97 (Sheldrick, 1990)'
_diffrn_ambient_temperature 296(2)
_diffrn_measured_fraction_theta_full 0.981
_diffrn_measured_fraction_theta_max 0.981
_diffrn_measurement_device_type 'Bruker APEX-II CCD'
_diffrn_measurement_method '\f and \w scans'
_diffrn_radiation_monochromator graphite
_diffrn_radiation_source 'fine-focus sealed tube'
_diffrn_radiation_type MoK\a
_diffrn_radiation_wavelength 0.71073
_diffrn_reflns_av_R_equivalents 0.0520
_diffrn_reflns_av_sigmaI/netI 0.1090
_diffrn_reflns_limit_h_max 15
_diffrn_reflns_limit_h_min -15
_diffrn_reflns_limit_k_max 17
_diffrn_reflns_limit_k_min -17
_diffrn_reflns_limit_l_max 21
_diffrn_reflns_limit_l_min -24
_diffrn_reflns_number 26100
_diffrn_reflns_theta_full 25.01
_diffrn_reflns_theta_max 25.01
_diffrn_reflns_theta_min 1.46
_diffrn_standards_number 0
_exptl_absorpt_coefficient_mu 0.180
_exptl_absorpt_correction_T_max 0.9736
_exptl_absorpt_correction_T_min 0.9616
_exptl_absorpt_correction_type multi-scan
_exptl_crystal_colour colorless
_exptl_crystal_density_diffrn 1.229
_exptl_crystal_density_method 'not measured'
_exptl_crystal_description block
_exptl_crystal_F_000 1480
_exptl_crystal_size_max 0.22
_exptl_crystal_size_mid 0.20
_exptl_crystal_size_min 0.15
_refine_diff_density_max 0.416
_refine_diff_density_min -0.412
_refine_diff_density_rms 0.047
_refine_ls_extinction_method none
_refine_ls_goodness_of_fit_ref 0.998
_refine_ls_hydrogen_treatment mixed
_refine_ls_matrix_type full
_refine_ls_number_parameters 901
_refine_ls_number_reflns 13010
_refine_ls_number_restraints 68
_refine_ls_restrained_S_all 1.018
_refine_ls_R_factor_all 0.1660
_refine_ls_R_factor_gt 0.0713
_refine_ls_shift/su_max 0.016
_refine_ls_shift/su_mean 0.001
_refine_ls_structure_factor_coef Fsqd
_refine_ls_weighting_details 'calc w=1/[\s^2^(Fo^2^)+(0.0944P)^2^+0.0000P] where P=(Fo^2^+2Fc^2^)/3'
_refine_ls_weighting_scheme calc
_refine_ls_wR_factor_gt 0.1635
_refine_ls_wR_factor_ref 0.2127
_reflns_number_gt 5925
_reflns_number_total 13010
_reflns_threshold_expression >2sigma(I)
_cod_data_source_file c6cc09184a2.cif
_cod_data_source_block 401
_cod_depositor_comments
;
The following automatic conversions were performed:

'_symmetry_cell_setting' value 'Triclinic' changed to 'triclinic'
according to
/usr/data/users/saulius/crontab/automatic-downloads/rss-feeds/RSC/lib/dictionaries/cif_core.dic
dictionary named 'cif_core.dic' version 2.4.2 from 2011-04-26.

Automatic conversion script
Id: cif_fix_values 4268 2015-11-12 08:31:59Z antanas 
;
_cod_original_sg_symbol_H-M P-1
_cod_database_code 7119321

loop_
_symmetry_equiv_pos_as_xyz
'x, y, z'
'-x, -y, -z'

loop_
_atom_site_label
_atom_site_type_symbol
_atom_site_fract_x
_atom_site_fract_y
_atom_site_fract_z
_atom_site_U_iso_or_equiv
_atom_site_adp_type
_atom_site_occupancy
_atom_site_symmetry_multiplicity
_atom_site_calc_flag
_atom_site_refinement_flags
S1 S 0.50672(9) 0.22451(9) 0.09697(6) 0.0685(4) Uani 1 1 d .
S2 S 0.61309(9) -0.19325(8) 0.05795(6) 0.0647(4) Uani 1 1 d .
S3 S -0.00600(8) 0.25591(8) 0.57165(6) 0.0589(3) Uani 1 1 d .
S4 S 0.11467(8) -0.00824(8) 0.36938(6) 0.0561(3) Uani 1 1 d .
O1 O 0.7333(2) -0.0288(2) -0.00912(14) 0.0612(8) Uani 1 1 d .
O2 O 0.3932(2) 0.0544(2) 0.17105(15) 0.0709(9) Uani 1 1 d .
O3 O 0.23281(19) -0.01021(17) 0.48632(13) 0.0515(7) Uani 1 1 d .
O4 O -0.1185(2) 0.26658(17) 0.44863(14) 0.0545(7) Uani 1 1 d .
C1 C 0.6456(3) -0.0036(3) 0.0320(2) 0.0546(11) Uani 1 1 d .
C2 C 0.6164(3) 0.0895(3) 0.0410(2) 0.0521(11) Uani 1 1 d .
C3 C 0.6608(3) 0.1757(3) 0.0118(2) 0.0555(11) Uani 1 1 d .
C4 C 0.7441(3) 0.2103(3) -0.0382(2) 0.0595(12) Uani 1 1 d .
C5 C 0.8179(4) 0.1744(3) -0.0816(2) 0.0696(13) Uani 1 1 d .
H5A H 0.8241 0.1105 -0.0839 0.083 Uiso 1 1 calc R
C6 C 0.8853(4) 0.2347(4) -0.1232(3) 0.0855(16) Uani 1 1 d .
H6A H 0.9365 0.2093 -0.1522 0.103 Uiso 1 1 calc R
C7 C 0.8774(4) 0.3297(4) -0.1221(3) 0.0907(17) Uani 1 1 d .
H7A H 0.9233 0.3675 -0.1497 0.109 Uiso 1 1 calc R
C8 C 0.8003(4) 0.3694(4) -0.0793(3) 0.0810(15) Uani 1 1 d .
C9 C 0.7788(5) 0.4668(4) -0.0734(3) 0.1021(19) Uani 1 1 d .
H9A H 0.8194 0.5110 -0.0995 0.122 Uiso 1 1 calc R
C10 C 0.7000(5) 0.4957(4) -0.0301(3) 0.1034(19) Uani 1 1 d .
H10A H 0.6882 0.5597 -0.0276 0.124 Uiso 1 1 calc R
C11 C 0.6346(4) 0.4328(4) 0.0117(3) 0.0891(16) Uani 1 1 d .
H11A H 0.5809 0.4545 0.0409 0.107 Uiso 1 1 calc R
C12 C 0.6536(4) 0.3386(4) 0.0072(2) 0.0701(13) Uani 1 1 d .
C13 C 0.7369(4) 0.3086(4) -0.0381(3) 0.0681(13) Uani 1 1 d .
C14 C 0.6090(3) 0.2516(3) 0.0376(2) 0.0650(13) Uani 1 1 d .
C15 C 0.5293(3) 0.1063(3) 0.0878(2) 0.0564(11) Uani 1 1 d .
C16 C 0.4722(3) 0.0352(3) 0.1224(2) 0.0554(11) Uani 1 1 d .
C17 C 0.4990(3) -0.0564(3) 0.1116(2) 0.0555(11) Uani 1 1 d .
C18 C 0.4558(3) -0.1432(3) 0.1403(2) 0.0562(11) Uani 1 1 d .
C19 C 0.3710(3) -0.1790(3) 0.1900(2) 0.0586(11) Uani 1 1 d .
C20 C 0.2958(3) -0.1434(3) 0.2339(2) 0.0676(13) Uani 1 1 d .
H20A H 0.2878 -0.0793 0.2359 0.081 Uiso 1 1 calc R
C21 C 0.2310(4) -0.2053(4) 0.2760(3) 0.0777(15) Uani 1 1 d .
H21A H 0.1801 -0.1809 0.3057 0.093 Uiso 1 1 calc R
C22 C 0.2398(4) -0.2997(4) 0.2749(3) 0.0808(15) Uani 1 1 d .
H22A H 0.1949 -0.3378 0.3032 0.097 Uiso 1 1 calc R
C23 C 0.3167(4) -0.3401(4) 0.2311(3) 0.0765(14) Uani 1 1 d .
C24 C 0.3396(4) -0.4367(4) 0.2253(3) 0.0920(17) Uani 1 1 d .
H24A H 0.2998 -0.4816 0.2514 0.110 Uiso 1 1 calc R
C25 C 0.4201(5) -0.4643(4) 0.1816(3) 0.0934(17) Uani 1 1 d .
H25A H 0.4334 -0.5283 0.1789 0.112 Uiso 1 1 calc R
C26 C 0.4838(4) -0.4002(4) 0.1403(3) 0.0813(15) Uani 1 1 d .
H26A H 0.5383 -0.4212 0.1113 0.098 Uiso 1 1 calc R
C27 C 0.4627(4) -0.3056(3) 0.1443(2) 0.0650(12) Uani 1 1 d .
C28 C 0.3796(3) -0.2772(3) 0.1896(2) 0.0647(12) Uani 1 1 d .
C29 C 0.5076(3) -0.2189(3) 0.1153(2) 0.0590(11) Uani 1 1 d .
C30 C 0.5871(3) -0.0743(3) 0.0652(2) 0.0522(11) Uani 1 1 d .
C31 C 0.8264(3) -0.0531(4) 0.0252(2) 0.0783(14) Uani 1 1 d .
H31A H 0.8130 -0.0956 0.0682 0.094 Uiso 1 1 calc R
H31B H 0.8460 0.0045 0.0331 0.094 Uiso 1 1 calc R
C32 C 0.9131(4) -0.1001(4) -0.0145(3) 0.0852(15) Uani 1 1 d .
H32A H 0.9774 -0.1003 0.0042 0.102 Uiso 1 1 calc R
H32B H 0.9176 -0.0616 -0.0597 0.102 Uiso 1 1 calc R
C33 C 0.9063(4) -0.1998(4) -0.0182(3) 0.0936(17) Uani 1 1 d .
H33A H 0.8432 -0.1996 -0.0382 0.112 Uiso 1 1 calc R
H33B H 0.8998 -0.2381 0.0270 0.112 Uiso 1 1 calc R
C34 C 0.9959(4) -0.2474(4) -0.0567(3) 0.105(2) Uani 1 1 d .
H34A H 1.0019 -0.2077 -0.1014 0.127 Uiso 1 1 calc R
H34B H 1.0583 -0.2460 -0.0364 0.127 Uiso 1 1 calc R
C35 C 0.9979(5) -0.3437(5) -0.0635(4) 0.132(2) Uani 1 1 d .
H35A H 0.9365 -0.3449 -0.0848 0.158 Uiso 1 1 calc R
H35B H 0.9902 -0.3834 -0.0188 0.158 Uiso 1 1 calc R
C36 C 1.0869(5) -0.3903(5) -0.0999(4) 0.134(3) Uani 1 1 d .
H36A H 1.0926 -0.3507 -0.1446 0.160 Uiso 1 1 calc R
H36B H 1.1479 -0.3858 -0.0794 0.160 Uiso 1 1 calc R
C37 C 1.0972(7) -0.4856(6) -0.1075(5) 0.189(4) Uani 1 1 d .
H37A H 1.0842 -0.5243 -0.0630 0.227 Uiso 1 1 calc R
H37B H 1.0397 -0.4882 -0.1320 0.227 Uiso 1 1 calc R
C38 C 1.1843(7) -0.5343(6) -0.1369(5) 0.215(5) Uani 1 1 d .
H38A H 1.1717 -0.5977 -0.1363 0.323 Uiso 1 1 calc R
H38B H 1.2430 -0.5380 -0.1125 0.323 Uiso 1 1 calc R
H38C H 1.1985 -0.5009 -0.1823 0.323 Uiso 1 1 calc R
C39 C 0.2986(4) 0.1021(4) 0.1469(3) 0.0950(17) Uani 1 1 d U
H39A H 0.2652 0.0584 0.1307 0.114 Uiso 1 1 calc R
H39B H 0.3122 0.1547 0.1097 0.114 Uiso 1 1 calc R
C40 C 0.2296(6) 0.1386(5) 0.1983(4) 0.172(4) Uani 1 1 d DU
H40A H 0.1590 0.1366 0.1896 0.206 Uiso 1 1 calc R
H40B H 0.2418 0.0938 0.2404 0.206 Uiso 1 1 calc R
C41 C 0.2324(8) 0.2298(5) 0.2083(4) 0.184(4) Uani 1 1 d DU
H41A H 0.2160 0.2749 0.1671 0.221 Uiso 1 1 calc R
H41B H 0.3038 0.2330 0.2143 0.221 Uiso 1 1 calc R
C42 C 0.1663(8) 0.2653(6) 0.2630(4) 0.195(4) Uani 1 1 d DU
H42A H 0.1087 0.2284 0.2733 0.234 Uiso 1 1 calc R
H42B H 0.2068 0.2449 0.3012 0.234 Uiso 1 1 calc R
C43 C 0.1229(8) 0.3569(6) 0.2635(4) 0.181(4) Uani 1 1 d DU
H43A H 0.0754 0.3755 0.2288 0.217 Uiso 1 1 calc R
H43B H 0.1786 0.3955 0.2487 0.217 Uiso 1 1 calc R
C44 C 0.0658(6) 0.3884(5) 0.3228(4) 0.159(3) Uani 1 1 d DU
H44A H 0.0091 0.3506 0.3358 0.190 Uiso 1 1 calc R
H44B H 0.1127 0.3658 0.3576 0.190 Uiso 1 1 calc R
C45 C 0.0235(10) 0.4773(6) 0.3290(6) 0.235(5) Uani 1 1 d DU
H45A H -0.0272 0.4993 0.2964 0.283 Uiso 1 1 calc R
H45B H 0.0786 0.5167 0.3142 0.283 Uiso 1 1 calc R
C46 C -0.0252(7) 0.5013(5) 0.3880(4) 0.173(4) Uani 1 1 d U
H46A H -0.0497 0.5687 0.3798 0.260 Uiso 1 1 calc R
H46B H 0.0235 0.4853 0.4212 0.260 Uiso 1 1 calc R
H46C H -0.0830 0.4665 0.4037 0.260 Uiso 1 1 calc R
C47 C 0.1433(3) 0.0553(3) 0.4808(2) 0.0471(10) Uani 1 1 d .
C48 C 0.1102(3) 0.1137(3) 0.52617(19) 0.0441(10) Uani 1 1 d .
C49 C 0.1507(3) 0.1191(3) 0.5860(2) 0.0483(10) Uani 1 1 d .
C50 C 0.2336(3) 0.0681(3) 0.6283(2) 0.0506(10) Uani 1 1 d .
C51 C 0.3075(3) -0.0099(3) 0.6305(2) 0.0586(11) Uani 1 1 d .
H51A H 0.3143 -0.0462 0.5983 0.070 Uiso 1 1 calc R
C52 C 0.3747(3) -0.0353(3) 0.6830(3) 0.0728(14) Uani 1 1 d .
H52A H 0.4258 -0.0882 0.6839 0.087 Uiso 1 1 calc R
C53 C 0.3669(4) 0.0151(4) 0.7320(3) 0.0740(14) Uani 1 1 d .
H53A H 0.4129 -0.0033 0.7650 0.089 Uiso 1 1 calc R
C54 C 0.2894(4) 0.0949(3) 0.7324(2) 0.0643(12) Uani 1 1 d .
C55 C 0.2671(4) 0.1523(4) 0.7803(2) 0.0786(15) Uani 1 1 d .
H55A H 0.3085 0.1407 0.8155 0.094 Uiso 1 1 calc R
C56 C 0.1847(4) 0.2252(4) 0.7753(2) 0.0780(15) Uani 1 1 d .
H56A H 0.1714 0.2615 0.8078 0.094 Uiso 1 1 calc R
C57 C 0.1198(4) 0.2470(3) 0.7231(2) 0.0696(13) Uani 1 1 d .
H57A H 0.0641 0.2963 0.7212 0.084 Uiso 1 1 calc R
C58 C 0.1407(3) 0.1939(3) 0.6750(2) 0.0562(11) Uani 1 1 d .
C59 C 0.2247(3) 0.1182(3) 0.6808(2) 0.0550(11) Uani 1 1 d .
C60 C 0.0963(3) 0.1906(3) 0.6145(2) 0.0517(11) Uani 1 1 d .
C61 C 0.0217(3) 0.1840(3) 0.5130(2) 0.0496(10) Uani 1 1 d .
C62 C -0.0356(3) 0.1945(3) 0.4591(2) 0.0491(10) Uani 1 1 d .
C63 C -0.0044(3) 0.1334(3) 0.4151(2) 0.0466(10) Uani 1 1 d .
C64 C -0.0450(3) 0.1258(3) 0.3555(2) 0.0505(10) Uani 1 1 d .
C65 C -0.1284(3) 0.1751(3) 0.3130(2) 0.0545(11) Uani 1 1 d .
C66 C -0.2044(3) 0.2524(3) 0.3097(2) 0.0680(13) Uani 1 1 d .
H66A H -0.2121 0.2898 0.3413 0.082 Uiso 1 1 calc R
C67 C -0.2716(4) 0.2754(3) 0.2578(3) 0.0805(15) Uani 1 1 d .
H67A H -0.3246 0.3269 0.2567 0.097 Uiso 1 1 calc R
C68 C -0.2608(4) 0.2242(4) 0.2098(3) 0.0783(15) Uani 1 1 d .
H68A H -0.3063 0.2414 0.1766 0.094 Uiso 1 1 calc R
C69 C -0.1820(4) 0.1454(4) 0.2092(2) 0.0682(13) Uani 1 1 d .
C70 C -0.1602(4) 0.0843(4) 0.1637(3) 0.0800(15) Uani 1 1 d .
H70A H -0.2017 0.0941 0.1288 0.096 Uiso 1 1 calc R
C71 C -0.0795(4) 0.0111(4) 0.1700(2) 0.0752(14) Uani 1 1 d .
H71A H -0.0670 -0.0272 0.1387 0.090 Uiso 1 1 calc R
C72 C -0.0147(3) -0.0085(3) 0.2219(2) 0.0654(12) Uani 1 1 d .
H72A H 0.0401 -0.0586 0.2249 0.079 Uiso 1 1 calc R
C73 C -0.0334(3) 0.0478(3) 0.2684(2) 0.0550(11) Uani 1 1 d .
C74 C -0.1168(3) 0.1238(3) 0.2610(2) 0.0565(11) Uani 1 1 d .
C75 C 0.0102(3) 0.0536(3) 0.3280(2) 0.0556(11) Uani 1 1 d .
C76 C 0.0854(3) 0.0631(3) 0.4287(2) 0.0468(10) Uani 1 1 d .
C77 C 0.3244(3) 0.0331(3) 0.4556(2) 0.0654(13) Uani 1 1 d .
H77A H 0.3397 0.0751 0.4821 0.078 Uiso 1 1 calc R
H77B H 0.3119 0.0708 0.4113 0.078 Uiso 1 1 calc R
C78 C 0.4140(3) -0.0440(3) 0.4513(2) 0.0693(13) Uani 1 1 d .
H78A H 0.4169 -0.0878 0.4946 0.083 Uiso 1 1 calc R
H78B H 0.4776 -0.0154 0.4418 0.083 Uiso 1 1 calc R
C79 C 0.4107(3) -0.1011(3) 0.3990(2) 0.0698(13) Uani 1 1 d .
H79A H 0.4130 -0.0586 0.3551 0.084 Uiso 1 1 calc R
H79B H 0.3455 -0.1270 0.4066 0.084 Uiso 1 1 calc R
C80 C 0.5002(3) -0.1822(3) 0.4002(2) 0.0702(13) Uani 1 1 d .
H80A H 0.5649 -0.1557 0.3938 0.084 Uiso 1 1 calc R
H80B H 0.4968 -0.2245 0.4441 0.084 Uiso 1 1 calc R
C81 C 0.5027(3) -0.2405(3) 0.3485(3) 0.0776(14) Uani 1 1 d .
H81A H 0.4364 -0.2640 0.3531 0.093 Uiso 1 1 calc R
H81B H 0.5103 -0.1990 0.3045 0.093 Uiso 1 1 calc R
C82 C 0.5883(4) -0.3244(3) 0.3525(3) 0.0875(16) Uani 1 1 d .
H82A H 0.5804 -0.3660 0.3965 0.105 Uiso 1 1 calc R
H82B H 0.6545 -0.3009 0.3482 0.105 Uiso 1 1 calc R
C83 C 0.5917(5) -0.3829(4) 0.3006(3) 0.112(2) Uani 1 1 d .
H83A H 0.5240 -0.4028 0.3030 0.135 Uiso 1 1 calc R
H83B H 0.6042 -0.3422 0.2567 0.135 Uiso 1 1 calc R
C84 C 0.6702(7) -0.4674(4) 0.3071(4) 0.174(4) Uani 1 1 d .
H84A H 0.6671 -0.4999 0.2722 0.262 Uiso 1 1 calc R
H84B H 0.6574 -0.5094 0.3497 0.262 Uiso 1 1 calc R
H84C H 0.7379 -0.4486 0.3037 0.262 Uiso 1 1 calc R
C85 C -0.2139(3) 0.2408(3) 0.4855(3) 0.0765(14) Uani 1 1 d .
H85A H -0.2015 0.2087 0.5312 0.092 Uiso 1 1 calc R
H85B H -0.2415 0.1975 0.4653 0.092 Uiso 1 1 calc R
C86 C -0.2891(4) 0.3291(4) 0.4850(3) 0.0937(17) Uani 1 1 d .
H86A H -0.3565 0.3115 0.5042 0.112 Uiso 1 1 calc R
H86B H -0.2961 0.3627 0.4390 0.112 Uiso 1 1 calc R
C87 C -0.2594(5) 0.3962(4) 0.5226(3) 0.112(2) Uani 1 1 d .
H87A H -0.2459 0.3606 0.5673 0.134 Uiso 1 1 calc R
H87B H -0.1949 0.4180 0.5007 0.134 Uiso 1 1 calc R
C88 C -0.3374(6) 0.4808(5) 0.5280(4) 0.167(3) Uani 1 1 d .
H88A H -0.3528 0.5155 0.4834 0.200 Uiso 1 1 calc R
H88B H -0.4012 0.4593 0.5514 0.200 Uiso 1 1 calc R
C89 C -0.3045(8) 0.5472(6) 0.5631(5) 0.221(5) Uani 1 1 d .
H89A H -0.2554 0.5845 0.5335 0.265 Uiso 1 1 calc R
H89B H -0.2695 0.5106 0.6017 0.265 Uiso 1 1 calc R
C90 C -0.4123(9) 0.6251(9) 0.5895(8) 0.257(7) Uani 1 1 d .
H90A H -0.4638 0.6464 0.5573 0.309 Uiso 1 1 calc R
H90B H -0.4448 0.5993 0.6334 0.309 Uiso 1 1 calc R
C91 C -0.3599(14) 0.6842(10) 0.5896(13) 0.393(15) Uani 1 1 d .
H91A H -0.3367 0.7181 0.5453 0.472 Uiso 1 1 calc R
H91B H -0.3021 0.6610 0.6169 0.472 Uiso 1 1 calc R
C92 C -0.4639(9) 0.7453(7) 0.6272(6) 0.234(5) Uani 1 1 d .
H92A H -0.4411 0.7940 0.6438 0.350 Uiso 1 1 calc R
H92B H -0.4956 0.7019 0.6637 0.350 Uiso 1 1 calc R
H92C H -0.5136 0.7743 0.5954 0.350 Uiso 1 1 calc R

loop_
_atom_site_aniso_label
_atom_site_aniso_U_11
_atom_site_aniso_U_22
_atom_site_aniso_U_33
_atom_site_aniso_U_23
_atom_site_aniso_U_13
_atom_site_aniso_U_12
S1 0.0649(8) 0.0826(9) 0.0662(9) -0.0350(7) -0.0054(6) -0.0073(6)
S2 0.0641(7) 0.0793(8) 0.0543(8) -0.0272(7) -0.0060(6) -0.0019(6)
S3 0.0608(7) 0.0610(7) 0.0588(8) -0.0245(6) -0.0129(6) 0.0018(5)
S4 0.0568(7) 0.0641(7) 0.0518(7) -0.0238(6) -0.0075(6) -0.0033(5)
O1 0.0491(17) 0.090(2) 0.0484(19) -0.0296(17) -0.0058(15) -0.0012(15)
O2 0.0586(19) 0.104(2) 0.051(2) -0.0279(18) -0.0030(16) -0.0013(18)
O3 0.0460(16) 0.0522(16) 0.0552(19) -0.0121(14) -0.0026(14) -0.0050(14)
O4 0.0543(17) 0.0499(16) 0.0558(19) -0.0056(14) -0.0093(15) -0.0031(14)
C1 0.049(3) 0.081(3) 0.036(3) -0.021(2) -0.007(2) -0.003(2)
C2 0.048(2) 0.073(3) 0.038(3) -0.018(2) -0.013(2) 0.000(2)
C3 0.051(3) 0.071(3) 0.048(3) -0.016(3) -0.017(2) -0.006(2)
C4 0.060(3) 0.074(3) 0.048(3) -0.016(3) -0.013(2) -0.010(2)
C5 0.065(3) 0.085(3) 0.063(3) -0.020(3) -0.012(3) -0.010(3)
C6 0.072(3) 0.110(4) 0.074(4) -0.020(4) 0.004(3) -0.019(3)
C7 0.085(4) 0.103(4) 0.085(4) -0.015(4) 0.004(3) -0.032(3)
C8 0.083(4) 0.084(4) 0.079(4) -0.016(3) -0.009(3) -0.019(3)
C9 0.103(5) 0.101(5) 0.107(5) -0.022(4) 0.001(4) -0.035(4)
C10 0.126(5) 0.085(4) 0.111(5) -0.028(4) -0.016(4) -0.034(4)
C11 0.101(4) 0.085(4) 0.096(5) -0.039(4) -0.017(3) -0.019(3)
C12 0.071(3) 0.080(4) 0.065(4) -0.020(3) -0.016(3) -0.013(3)
C13 0.067(3) 0.078(4) 0.063(3) -0.016(3) -0.012(3) -0.017(3)
C14 0.056(3) 0.082(3) 0.063(3) -0.028(3) -0.009(2) -0.007(3)
C15 0.056(3) 0.069(3) 0.050(3) -0.023(2) -0.014(2) -0.002(2)
C16 0.047(2) 0.079(3) 0.044(3) -0.026(3) -0.007(2) 0.000(2)
C17 0.050(3) 0.077(3) 0.042(3) -0.018(3) -0.008(2) -0.007(2)
C18 0.062(3) 0.067(3) 0.044(3) -0.019(2) -0.012(2) -0.003(2)
C19 0.056(3) 0.075(3) 0.046(3) -0.014(3) -0.013(2) -0.007(2)
C20 0.068(3) 0.077(3) 0.060(3) -0.021(3) -0.006(3) -0.008(3)
C21 0.077(3) 0.090(4) 0.069(4) -0.021(3) 0.002(3) -0.020(3)
C22 0.072(3) 0.097(4) 0.077(4) -0.021(3) 0.004(3) -0.026(3)
C23 0.075(3) 0.073(3) 0.084(4) -0.022(3) -0.009(3) -0.012(3)
C24 0.093(4) 0.087(4) 0.097(5) -0.021(4) -0.002(4) -0.021(3)
C25 0.107(4) 0.074(4) 0.105(5) -0.028(4) -0.009(4) -0.017(3)
C26 0.088(4) 0.083(4) 0.079(4) -0.032(3) -0.003(3) -0.012(3)
C27 0.071(3) 0.070(3) 0.056(3) -0.018(3) -0.012(3) -0.006(3)
C28 0.062(3) 0.075(3) 0.061(3) -0.018(3) -0.010(3) -0.012(3)
C29 0.058(3) 0.072(3) 0.048(3) -0.015(3) -0.010(2) -0.009(2)
C30 0.054(3) 0.069(3) 0.037(3) -0.018(2) -0.011(2) -0.004(2)
C31 0.060(3) 0.106(4) 0.067(4) -0.022(3) -0.010(3) 0.004(3)
C32 0.072(3) 0.099(4) 0.084(4) -0.028(3) -0.006(3) 0.000(3)
C33 0.088(4) 0.104(4) 0.093(5) -0.030(4) 0.003(3) -0.019(3)
C34 0.081(4) 0.103(4) 0.133(6) -0.042(4) 0.007(4) -0.004(3)
C35 0.143(6) 0.111(5) 0.146(7) -0.046(5) 0.009(5) -0.020(5)
C36 0.124(5) 0.110(5) 0.166(7) -0.056(5) 0.030(5) -0.012(4)
C37 0.183(9) 0.142(7) 0.251(12) -0.084(7) 0.012(8) -0.016(7)
C38 0.209(10) 0.177(8) 0.269(12) -0.126(8) 0.042(9) 0.009(7)
C39 0.065(3) 0.112(4) 0.092(5) -0.013(3) 0.003(3) 0.010(3)
C40 0.207(8) 0.125(5) 0.130(7) -0.010(5) 0.082(6) 0.029(6)
C41 0.323(11) 0.140(6) 0.091(6) -0.047(5) 0.069(6) -0.075(7)
C42 0.257(10) 0.154(6) 0.132(7) -0.020(6) 0.082(7) -0.003(7)
C43 0.282(11) 0.143(6) 0.115(7) -0.029(6) 0.011(7) -0.045(7)
C44 0.162(7) 0.133(6) 0.155(7) -0.022(5) 0.052(6) -0.015(5)
C45 0.368(14) 0.127(7) 0.189(10) -0.028(7) 0.004(10) -0.004(8)
C46 0.223(9) 0.157(7) 0.140(7) -0.048(6) 0.049(7) -0.054(6)
C47 0.046(2) 0.051(2) 0.045(3) -0.012(2) -0.005(2) -0.006(2)
C48 0.047(2) 0.048(2) 0.039(3) -0.010(2) -0.007(2) -0.010(2)
C49 0.052(2) 0.054(3) 0.041(3) -0.013(2) -0.009(2) -0.006(2)
C50 0.051(2) 0.061(3) 0.041(3) -0.011(2) -0.004(2) -0.012(2)
C51 0.056(3) 0.063(3) 0.054(3) -0.011(2) -0.007(2) -0.005(2)
C52 0.060(3) 0.082(3) 0.071(4) -0.011(3) -0.010(3) 0.001(3)
C53 0.064(3) 0.094(4) 0.061(4) -0.006(3) -0.021(3) -0.007(3)
C54 0.069(3) 0.082(3) 0.044(3) -0.011(3) -0.012(2) -0.015(3)
C55 0.088(4) 0.100(4) 0.053(3) -0.015(3) -0.018(3) -0.021(3)
C56 0.105(4) 0.098(4) 0.044(3) -0.031(3) -0.017(3) -0.023(3)
C57 0.080(3) 0.074(3) 0.061(3) -0.025(3) -0.005(3) -0.015(3)
C58 0.068(3) 0.065(3) 0.042(3) -0.017(2) -0.008(2) -0.019(2)
C59 0.058(3) 0.066(3) 0.043(3) -0.012(2) -0.007(2) -0.013(2)
C60 0.054(2) 0.053(3) 0.051(3) -0.017(2) -0.007(2) -0.006(2)
C61 0.054(2) 0.054(2) 0.045(3) -0.018(2) -0.008(2) -0.004(2)
C62 0.053(3) 0.046(2) 0.047(3) -0.007(2) -0.007(2) -0.006(2)
C63 0.050(2) 0.050(2) 0.041(3) -0.008(2) -0.011(2) -0.008(2)
C64 0.055(3) 0.052(2) 0.047(3) -0.010(2) -0.013(2) -0.011(2)
C65 0.058(3) 0.060(3) 0.049(3) -0.009(2) -0.013(2) -0.017(2)
C66 0.072(3) 0.066(3) 0.070(4) -0.016(3) -0.018(3) -0.011(3)
C67 0.075(3) 0.080(3) 0.089(4) -0.018(3) -0.033(3) 0.002(3)
C68 0.079(3) 0.095(4) 0.064(4) -0.007(3) -0.037(3) -0.012(3)
C69 0.071(3) 0.080(3) 0.058(3) -0.012(3) -0.019(3) -0.019(3)
C70 0.085(4) 0.104(4) 0.062(4) -0.028(3) -0.019(3) -0.021(3)
C71 0.086(4) 0.101(4) 0.050(3) -0.029(3) -0.015(3) -0.020(3)
C72 0.071(3) 0.081(3) 0.050(3) -0.021(3) -0.006(2) -0.017(3)
C73 0.056(3) 0.073(3) 0.041(3) -0.014(2) -0.010(2) -0.017(2)
C74 0.058(3) 0.068(3) 0.047(3) -0.011(2) -0.009(2) -0.018(2)
C75 0.062(3) 0.056(3) 0.053(3) -0.017(2) -0.004(2) -0.014(2)
C76 0.048(2) 0.050(2) 0.042(3) -0.009(2) -0.003(2) -0.008(2)
C77 0.052(3) 0.076(3) 0.073(4) -0.026(3) 0.002(2) -0.015(2)
C78 0.052(3) 0.095(3) 0.064(3) -0.027(3) -0.012(2) -0.003(3)
C79 0.054(3) 0.088(3) 0.069(4) -0.024(3) -0.004(2) -0.005(3)
C80 0.060(3) 0.089(3) 0.063(3) -0.021(3) -0.007(2) -0.004(3)
C81 0.068(3) 0.090(4) 0.079(4) -0.027(3) -0.012(3) -0.007(3)
C82 0.101(4) 0.081(4) 0.075(4) -0.018(3) -0.014(3) 0.007(3)
C83 0.140(5) 0.096(4) 0.109(5) -0.046(4) -0.016(4) -0.005(4)
C84 0.248(9) 0.101(5) 0.160(8) -0.053(5) -0.013(7) 0.045(6)
C85 0.053(3) 0.073(3) 0.094(4) 0.001(3) -0.011(3) -0.006(3)
C86 0.067(3) 0.099(4) 0.095(5) -0.008(4) -0.003(3) 0.020(3)
C87 0.119(5) 0.103(4) 0.098(5) -0.029(4) -0.009(4) 0.039(4)
C88 0.181(7) 0.168(7) 0.131(7) -0.061(6) -0.051(6) 0.099(6)
C89 0.318(13) 0.166(8) 0.179(9) -0.100(7) -0.111(9) 0.118(9)
C90 0.157(10) 0.215(14) 0.343(18) 0.052(13) -0.043(11) -0.012(10)
C91 0.28(2) 0.164(13) 0.73(4) 0.024(17) -0.24(3) -0.034(12)
C92 0.234(12) 0.181(10) 0.287(14) -0.077(10) 0.008(11) -0.022(9)

loop_
_atom_type_symbol
_atom_type_description
_atom_type_scat_dispersion_real
_atom_type_scat_dispersion_imag
_atom_type_scat_source
C C 0.0033 0.0016 'International Tables Vol C Tables 4.2.6.8 and 6.1.1.4'
H H 0.0000 0.0000 'International Tables Vol C Tables 4.2.6.8 and 6.1.1.4'
O O 0.0106 0.0060 'International Tables Vol C Tables 4.2.6.8 and 6.1.1.4'
S S 0.1246 0.1234 'International Tables Vol C Tables 4.2.6.8 and 6.1.1.4'

loop_
_geom_angle_atom_site_label_1
_geom_angle_atom_site_label_2
_geom_angle_atom_site_label_3
_geom_angle
C14 S1 C15 90.3(2)
C29 S2 C30 89.7(2)
C60 S3 C61 90.09(19)
C75 S4 C76 90.2(2)
C1 O1 C31 112.4(3)
C16 O2 C39 115.2(4)
C47 O3 C77 111.9(3)
C62 O4 C85 113.3(3)
C30 C1 O1 118.2(4)
C30 C1 C2 119.8(4)
O1 C1 C2 122.0(4)
C1 C2 C15 117.5(4)
C1 C2 C3 131.3(4)
C15 C2 C3 111.2(4)
C14 C3 C2 111.5(4)
C14 C3 C4 108.2(4)
C2 C3 C4 140.3(4)
C5 C4 C13 117.6(4)
C5 C4 C3 137.5(4)
C13 C4 C3 104.8(4)
C4 C5 C6 119.4(5)
C4 C5 H5A 120.3
C6 C5 H5A 120.3
C7 C6 C5 122.0(5)
C7 C6 H6A 119.0
C5 C6 H6A 119.0
C6 C7 C8 119.8(5)
C6 C7 H7A 120.1
C8 C7 H7A 120.1
C13 C8 C7 117.0(5)
C13 C8 C9 115.7(5)
C7 C8 C9 127.2(6)
C10 C9 C8 120.8(6)
C10 C9 H9A 119.6
C8 C9 H9A 119.6
C9 C10 C11 123.1(6)
C9 C10 H10A 118.4
C11 C10 H10A 118.4
C12 C11 C10 117.4(5)
C12 C11 H11A 121.3
C10 C11 H11A 121.3
C11 C12 C13 119.2(5)
C11 C12 C14 137.1(5)
C13 C12 C14 103.7(4)
C8 C13 C4 124.0(5)
C8 C13 C12 123.8(5)
C4 C13 C12 112.2(4)
C3 C14 C12 111.1(4)
C3 C14 S1 114.8(4)
C12 C14 S1 134.2(4)
C16 C15 C2 122.7(4)
C16 C15 S1 125.1(3)
C2 C15 S1 112.2(3)
C17 C16 C15 119.7(4)
C17 C16 O2 120.2(4)
C15 C16 O2 119.9(4)
C16 C17 C30 118.0(4)
C16 C17 C18 131.9(4)
C30 C17 C18 110.1(4)
C29 C18 C17 112.4(4)
C29 C18 C19 107.4(4)
C17 C18 C19 140.2(4)
C20 C19 C28 117.8(4)
C20 C19 C18 137.4(4)
C28 C19 C18 104.7(4)
C19 C20 C21 119.0(4)
C19 C20 H20A 120.5
C21 C20 H20A 120.5
C22 C21 C20 122.6(5)
C22 C21 H21A 118.7
C20 C21 H21A 118.7
C21 C22 C23 120.6(5)
C21 C22 H22A 119.7
C23 C22 H22A 119.7
C28 C23 C22 115.8(5)
C28 C23 C24 116.1(5)
C22 C23 C24 128.1(5)
C25 C24 C23 120.4(5)
C25 C24 H24A 119.8
C23 C24 H24A 119.8
C24 C25 C26 123.0(5)
C24 C25 H25A 118.5
C26 C25 H25A 118.5
C27 C26 C25 117.9(5)
C27 C26 H26A 121.0
C25 C26 H26A 121.0
C26 C27 C28 119.0(5)
C26 C27 C29 136.9(5)
C28 C27 C29 104.0(4)
C23 C28 C27 123.6(5)
C23 C28 C19 124.2(5)
C27 C28 C19 112.1(4)
C18 C29 C27 111.7(4)
C18 C29 S2 114.9(3)
C27 C29 S2 133.4(4)
C1 C30 C17 122.2(4)
C1 C30 S2 124.9(3)
C17 C30 S2 112.9(3)
O1 C31 C32 111.0(4)
O1 C31 H31A 109.4
C32 C31 H31A 109.4
O1 C31 H31B 109.4
C32 C31 H31B 109.4
H31A C31 H31B 108.0
C31 C32 C33 116.4(4)
C31 C32 H32A 108.2
C33 C32 H32A 108.2
C31 C32 H32B 108.2
C33 C32 H32B 108.2
H32A C32 H32B 107.3
C32 C33 C34 115.8(5)
C32 C33 H33A 108.3
C34 C33 H33A 108.3
C32 C33 H33B 108.3
C34 C33 H33B 108.3
H33A C33 H33B 107.4
C35 C34 C33 120.7(5)
C35 C34 H34A 107.2
C33 C34 H34A 107.2
C35 C34 H34B 107.2
C33 C34 H34B 107.2
H34A C34 H34B 106.8
C34 C35 C36 120.2(6)
C34 C35 H35A 107.3
C36 C35 H35A 107.3
C34 C35 H35B 107.3
C36 C35 H35B 107.3
H35A C35 H35B 106.9
C37 C36 C35 124.3(7)
C37 C36 H36A 106.3
C35 C36 H36A 106.3
C37 C36 H36B 106.3
C35 C36 H36B 106.3
H36A C36 H36B 106.4
C38 C37 C36 125.6(8)
C38 C37 H37A 105.9
C36 C37 H37A 105.9
C38 C37 H37B 105.9
C36 C37 H37B 105.9
H37A C37 H37B 106.2
C37 C38 H38A 109.5
C37 C38 H38B 109.5
H38A C38 H38B 109.5
C37 C38 H38C 109.5
H38A C38 H38C 109.5
H38B C38 H38C 109.5
O2 C39 C40 111.4(5)
O2 C39 H39A 109.3
C40 C39 H39A 109.3
O2 C39 H39B 109.3
C40 C39 H39B 109.3
H39A C39 H39B 108.0
C41 C40 C39 120.7(7)
C41 C40 H40A 107.1
C39 C40 H40A 107.1
C41 C40 H40B 107.1
C39 C40 H40B 107.1
H40A C40 H40B 106.8
C40 C41 C42 121.0(7)
C40 C41 H41A 107.1
C42 C41 H41A 107.1
C40 C41 H41B 107.1
C42 C41 H41B 107.1
H41A C41 H41B 106.8
C43 C42 C41 127.6(8)
C43 C42 H42A 105.4
C41 C42 H42A 105.4
C43 C42 H42B 105.4
C41 C42 H42B 105.4
H42A C42 H42B 106.0
C42 C43 C44 124.3(8)
C42 C43 H43A 106.3
C44 C43 H43A 106.3
C42 C43 H43B 106.3
C44 C43 H43B 106.3
H43A C43 H43B 106.4
C45 C44 C43 128.8(9)
C45 C44 H44A 105.1
C43 C44 H44A 105.1
C45 C44 H44B 105.1
C43 C44 H44B 105.1
H44A C44 H44B 105.9
C44 C45 C46 124.9(9)
C44 C45 H45A 106.1
C46 C45 H45A 106.1
C44 C45 H45B 106.1
C46 C45 H45B 106.1
H45A C45 H45B 106.3
C45 C46 H46A 109.5
C45 C46 H46B 109.5
H46A C46 H46B 109.5
C45 C46 H46C 109.5
H46A C46 H46C 109.5
H46B C46 H46C 109.5
C76 C47 O3 118.6(3)
C76 C47 C48 119.0(4)
O3 C47 C48 122.4(4)
C47 C48 C61 117.8(4)
C47 C48 C49 131.8(4)
C61 C48 C49 110.4(3)
C60 C49 C48 112.7(4)
C60 C49 C50 108.6(3)
C48 C49 C50 138.7(4)
C51 C50 C59 117.5(4)
C51 C50 C49 137.9(4)
C59 C50 C49 104.6(4)
C50 C51 C52 119.1(4)
C50 C51 H51A 120.5
C52 C51 H51A 120.5
C53 C52 C51 122.7(5)
C53 C52 H52A 118.6
C51 C52 H52A 118.6
C52 C53 C54 119.9(5)
C52 C53 H53A 120.0
C54 C53 H53A 120.0
C59 C54 C53 116.3(4)
C59 C54 C55 116.0(5)
C53 C54 C55 127.6(5)
C56 C55 C54 120.5(5)
C56 C55 H55A 119.8
C54 C55 H55A 119.8
C55 C56 C57 122.6(4)
C55 C56 H56A 118.7
C57 C56 H56A 118.7
C58 C57 C56 118.4(5)
C58 C57 H57A 120.8
C56 C57 H57A 120.8
C57 C58 C59 118.8(4)
C57 C58 C60 137.0(4)
C59 C58 C60 104.2(4)
C54 C59 C58 123.8(4)
C54 C59 C50 124.4(4)
C58 C59 C50 111.8(4)
C49 C60 C58 110.8(4)
C49 C60 S3 114.3(3)
C58 C60 S3 134.9(3)
C62 C61 C48 123.5(4)
C62 C61 S3 124.0(3)
C48 C61 S3 112.4(3)
O4 C62 C61 119.8(4)
O4 C62 C63 121.7(4)
C61 C62 C63 118.5(4)
C62 C63 C76 117.5(4)
C62 C63 C64 132.4(4)
C76 C63 C64 110.1(3)
C75 C64 C63 112.6(4)
C75 C64 C65 108.6(4)
C63 C64 C65 138.8(4)
C66 C65 C74 117.5(4)
C66 C65 C64 138.4(4)
C74 C65 C64 104.1(4)
C65 C66 C67 119.6(4)
C65 C66 H66A 120.2
C67 C66 H66A 120.2
C68 C67 C66 121.8(5)
C68 C67 H67A 119.1
C66 C67 H67A 119.1
C67 C68 C69 121.3(5)
C67 C68 H68A 119.3
C69 C68 H68A 119.3
C74 C69 C68 115.9(4)
C74 C69 C70 115.3(5)
C68 C69 C70 128.8(5)
C71 C70 C69 121.3(5)
C71 C70 H70A 119.3
C69 C70 H70A 119.3
C70 C71 C72 122.3(5)
C70 C71 H71A 118.9
C72 C71 H71A 118.9
C73 C72 C71 118.9(5)
C73 C72 H72A 120.5
C71 C72 H72A 120.5
C72 C73 C74 118.2(4)
C72 C73 C75 137.8(4)
C74 C73 C75 104.0(4)
C69 C74 C73 123.9(4)
C69 C74 C65 123.8(4)
C73 C74 C65 112.3(4)
C64 C75 C73 111.0(4)
C64 C75 S4 114.9(3)
C73 C75 S4 134.1(3)
C47 C76 C63 123.5(4)
C47 C76 S4 124.2(3)
C63 C76 S4 112.2(3)
O3 C77 C78 108.9(3)
O3 C77 H77A 109.9
C78 C77 H77A 109.9
O3 C77 H77B 109.9
C78 C77 H77B 109.9
H77A C77 H77B 108.3
C77 C78 C79 115.1(4)
C77 C78 H78A 108.5
C79 C78 H78A 108.5
C77 C78 H78B 108.5
C79 C78 H78B 108.5
H78A C78 H78B 107.5
C78 C79 C80 112.4(4)
C78 C79 H79A 109.1
C80 C79 H79A 109.1
C78 C79 H79B 109.1
C80 C79 H79B 109.1
H79A C79 H79B 107.9
C81 C80 C79 115.1(4)
C81 C80 H80A 108.5
C79 C80 H80A 108.5
C81 C80 H80B 108.5
C79 C80 H80B 108.5
H80A C80 H80B 107.5
C82 C81 C80 114.8(4)
C82 C81 H81A 108.6
C80 C81 H81A 108.6
C82 C81 H81B 108.6
C80 C81 H81B 108.6
H81A C81 H81B 107.6
C81 C82 C83 115.1(5)
C81 C82 H82A 108.5
C83 C82 H82A 108.5
C81 C82 H82B 108.5
C83 C82 H82B 108.5
H82A C82 H82B 107.5
C84 C83 C82 115.1(6)
C84 C83 H83A 108.5
C82 C83 H83A 108.5
C84 C83 H83B 108.5
C82 C83 H83B 108.5
H83A C83 H83B 107.5
C83 C84 H84A 109.5
C83 C84 H84B 109.5
H84A C84 H84B 109.5
C83 C84 H84C 109.5
H84A C84 H84C 109.5
H84B C84 H84C 109.5
O4 C85 C86 108.4(4)
O4 C85 H85A 110.0
C86 C85 H85A 110.0
O4 C85 H85B 110.0
C86 C85 H85B 110.0
H85A C85 H85B 108.4
C85 C86 C87 114.2(5)
C85 C86 H86A 108.7
C87 C86 H86A 108.7
C85 C86 H86B 108.7
C87 C86 H86B 108.7
H86A C86 H86B 107.6
C88 C87 C86 115.4(6)
C88 C87 H87A 108.4
C86 C87 H87A 108.4
C88 C87 H87B 108.4
C86 C87 H87B 108.4
H87A C87 H87B 107.5
C89 C88 C87 114.1(7)
C89 C88 H88A 108.7
C87 C88 H88A 108.7
C89 C88 H88B 108.7
C87 C88 H88B 108.7
H88A C88 H88B 107.6
C88 C89 C90 111.2(9)
C88 C89 H89A 109.4
C90 C89 H89A 109.4
C88 C89 H89B 109.4
C90 C89 H89B 109.4
H89A C89 H89B 108.0
C91 C90 C89 92.5(15)
C91 C90 H90A 113.2
C89 C90 H90A 113.2
C91 C90 H90B 113.2
C89 C90 H90B 113.2
H90A C90 H90B 110.6
C90 C91 C92 88.9(16)
C90 C91 H91A 113.9
C92 C91 H91A 113.8
C90 C91 H91B 113.8
C92 C91 H91B 113.8
H91A C91 H91B 111.0
C91 C92 H92A 109.5
C91 C92 H92B 109.5
H92A C92 H92B 109.5
C91 C92 H92C 109.5
H92A C92 H92C 109.5
H92B C92 H92C 109.5

loop_
_geom_bond_atom_site_label_1
_geom_bond_atom_site_label_2
_geom_bond_distance
S1 C14 1.727(5)
S1 C15 1.745(4)
S2 C29 1.730(4)
S2 C30 1.744(4)
S3 C60 1.721(4)
S3 C61 1.748(4)
S4 C75 1.715(4)
S4 C76 1.753(4)
O1 C1 1.389(4)
O1 C31 1.441(5)
O2 C16 1.389(4)
O2 C39 1.405(5)
O3 C47 1.379(4)
O3 C77 1.450(4)
O4 C62 1.376(4)
O4 C85 1.436(5)
C1 C30 1.382(5)
C1 C2 1.393(5)
C2 C15 1.427(5)
C2 C3 1.439(6)
C3 C14 1.377(5)
C3 C4 1.470(6)
C4 C5 1.357(5)
C4 C13 1.417(6)
C5 C6 1.413(6)
C5 H5A 0.9300
C6 C7 1.373(6)
C6 H6A 0.9300
C7 C8 1.397(7)
C7 H7A 0.9300
C8 C13 1.380(6)
C8 C9 1.427(7)
C9 C10 1.355(7)
C9 H9A 0.9300
C10 C11 1.420(7)
C10 H10A 0.9300
C11 C12 1.373(6)
C11 H11A 0.9300
C12 C13 1.424(6)
C12 C14 1.454(6)
C15 C16 1.383(5)
C16 C17 1.381(5)
C17 C30 1.432(5)
C17 C18 1.437(5)
C18 C29 1.366(5)
C18 C19 1.486(6)
C19 C20 1.372(5)
C19 C28 1.415(6)
C20 C21 1.410(6)
C20 H20A 0.9300
C21 C22 1.362(6)
C21 H21A 0.9300
C22 C23 1.413(6)
C22 H22A 0.9300
C23 C28 1.398(6)
C23 C24 1.416(6)
C24 C25 1.368(7)
C24 H24A 0.9300
C25 C26 1.414(7)
C25 H25A 0.9300
C26 C27 1.377(6)
C26 H26A 0.9300
C27 C28 1.414(6)
C27 C29 1.448(6)
C31 C32 1.482(6)
C31 H31A 0.9700
C31 H31B 0.9700
C32 C33 1.487(6)
C32 H32A 0.9700
C32 H32B 0.9700
C33 C34 1.494(6)
C33 H33A 0.9700
C33 H33B 0.9700
C34 C35 1.436(7)
C34 H34A 0.9700
C34 H34B 0.9700
C35 C36 1.460(7)
C35 H35A 0.9700
C35 H35B 0.9700
C36 C37 1.413(8)
C36 H36A 0.9700
C36 H36B 0.9700
C37 C38 1.387(9)
C37 H37A 0.9700
C37 H37B 0.9700
C38 H38A 0.9600
C38 H38B 0.9600
C38 H38C 0.9600
C39 C40 1.445(7)
C39 H39A 0.9700
C39 H39B 0.9700
C40 C41 1.395(6)
C40 H40A 0.9700
C40 H40B 0.9700
C41 C42 1.472(8)
C41 H41A 0.9700
C41 H41B 0.9700
C42 C43 1.359(7)
C42 H42A 0.9700
C42 H42B 0.9700
C43 C44 1.479(9)
C43 H43A 0.9700
C43 H43B 0.9700
C44 C45 1.347(7)
C44 H44A 0.9700
C44 H44B 0.9700
C45 C46 1.395(10)
C45 H45A 0.9700
C45 H45B 0.9700
C46 H46A 0.9600
C46 H46B 0.9600
C46 H46C 0.9600
C47 C76 1.370(5)
C47 C48 1.391(5)
C48 C61 1.419(5)
C48 C49 1.432(5)
C49 C60 1.366(5)
C49 C50 1.470(5)
C50 C51 1.358(5)
C50 C59 1.427(5)
C51 C52 1.426(6)
C51 H51A 0.9300
C52 C53 1.368(6)
C52 H52A 0.9300
C53 C54 1.409(6)
C53 H53A 0.9300
C54 C59 1.392(6)
C54 C55 1.415(6)
C55 C56 1.375(6)
C55 H55A 0.9300
C56 C57 1.406(6)
C56 H56A 0.9300
C57 C58 1.373(5)
C57 H57A 0.9300
C58 C59 1.414(5)
C58 C60 1.460(5)
C61 C62 1.388(5)
C62 C63 1.395(5)
C63 C76 1.433(5)
C63 C64 1.438(5)
C64 C75 1.367(5)
C64 C65 1.472(5)
C65 C66 1.366(5)
C65 C74 1.425(5)
C66 C67 1.420(6)
C66 H66A 0.9300
C67 C68 1.355(6)
C67 H67A 0.9300
C68 C69 1.408(6)
C68 H68A 0.9300
C69 C74 1.401(6)
C69 C70 1.413(6)
C70 C71 1.363(6)
C70 H70A 0.9300
C71 C72 1.401(6)
C71 H71A 0.9300
C72 C73 1.378(5)
C72 H72A 0.9300
C73 C74 1.413(5)
C73 C75 1.450(5)
C77 C78 1.490(5)
C77 H77A 0.9700
C77 H77B 0.9700
C78 C79 1.520(5)
C78 H78A 0.9700
C78 H78B 0.9700
C79 C80 1.515(5)
C79 H79A 0.9700
C79 H79B 0.9700
C80 C81 1.508(6)
C80 H80A 0.9700
C80 H80B 0.9700
C81 C82 1.506(6)
C81 H81A 0.9700
C81 H81B 0.9700
C82 C83 1.512(6)
C82 H82A 0.9700
C82 H82B 0.9700
C83 C84 1.456(7)
C83 H83A 0.9700
C83 H83B 0.9700
C84 H84A 0.9600
C84 H84B 0.9600
C84 H84C 0.9600
C85 C86 1.480(6)
C85 H85A 0.9700
C85 H85B 0.9700
C86 C87 1.507(7)
C86 H86A 0.9700
C86 H86B 0.9700
C87 C88 1.478(7)
C87 H87A 0.9700
C87 H87B 0.9700
C88 C89 1.483(10)
C88 H88A 0.9700
C88 H88B 0.9700
C89 C90 1.770(14)
C89 H89A 0.9700
C89 H89B 0.9700
C90 C91 1.187(12)
C90 H90A 0.9700
C90 H90B 0.9700
C91 C92 1.70(2)
C91 H91A 0.9700
C91 H91B 0.9700
C92 H92A 0.9600
C92 H92B 0.9600
C92 H92C 0.9600

loop_
_geom_torsion_atom_site_label_1
_geom_torsion_atom_site_label_2
_geom_torsion_atom_site_label_3
_geom_torsion_atom_site_label_4
_geom_torsion
C31 O1 C1 C30 -92.9(4)
C31 O1 C1 C2 86.5(5)
C30 C1 C2 C15 3.6(6)
O1 C1 C2 C15 -175.7(3)
C30 C1 C2 C3 -178.1(4)
O1 C1 C2 C3 2.5(7)
C1 C2 C3 C14 -177.1(4)
C15 C2 C3 C14 1.2(5)
C1 C2 C3 C4 3.9(8)
C15 C2 C3 C4 -177.8(5)
C14 C3 C4 C5 -177.3(5)
C2 C3 C4 C5 1.7(9)
C14 C3 C4 C13 0.8(5)
C2 C3 C4 C13 179.8(5)
C13 C4 C5 C6 1.5(6)
C3 C4 C5 C6 179.4(5)
C4 C5 C6 C7 -1.2(7)
C5 C6 C7 C8 -0.6(8)
C6 C7 C8 C13 2.0(8)
C6 C7 C8 C9 -177.7(5)
C13 C8 C9 C10 -0.6(8)
C7 C8 C9 C10 179.0(6)
C8 C9 C10 C11 0.1(10)
C9 C10 C11 C12 0.1(9)
C10 C11 C12 C13 0.2(7)
C10 C11 C12 C14 -179.0(5)
C7 C8 C13 C4 -1.7(7)
C9 C8 C13 C4 178.0(5)
C7 C8 C13 C12 -178.7(5)
C9 C8 C13 C12 1.0(7)
C5 C4 C13 C8 -0.1(7)
C3 C4 C13 C8 -178.6(4)
C5 C4 C13 C12 177.2(4)
C3 C4 C13 C12 -1.3(5)
C11 C12 C13 C8 -0.8(7)
C14 C12 C13 C8 178.6(4)
C11 C12 C13 C4 -178.1(4)
C14 C12 C13 C4 1.3(5)
C2 C3 C14 C12 -179.3(4)
C4 C3 C14 C12 0.0(5)
C2 C3 C14 S1 0.0(5)
C4 C3 C14 S1 179.3(3)
C11 C12 C14 C3 178.5(5)
C13 C12 C14 C3 -0.8(5)
C11 C12 C14 S1 -0.6(9)
C13 C12 C14 S1 -179.9(4)
C15 S1 C14 C3 -0.9(3)
C15 S1 C14 C12 178.1(5)
C1 C2 C15 C16 -2.0(6)
C3 C2 C15 C16 179.4(4)
C1 C2 C15 S1 176.7(3)
C3 C2 C15 S1 -1.9(4)
C14 S1 C15 C16 -179.7(4)
C14 S1 C15 C2 1.6(3)
C2 C15 C16 C17 -0.3(6)
S1 C15 C16 C17 -178.8(3)
C2 C15 C16 O2 175.1(3)
S1 C15 C16 O2 -3.4(6)
C39 O2 C16 C17 -104.5(5)
C39 O2 C16 C15 80.2(5)
C15 C16 C17 C30 0.9(6)
O2 C16 C17 C30 -174.4(3)
C15 C16 C17 C18 179.1(4)
O2 C16 C17 C18 3.8(7)
C16 C17 C18 C29 -179.5(4)
C30 C17 C18 C29 -1.2(5)
C16 C17 C18 C19 0.0(8)
C30 C17 C18 C19 178.3(5)
C29 C18 C19 C20 176.5(5)
C17 C18 C19 C20 -3.0(9)
C29 C18 C19 C28 -0.7(4)
C17 C18 C19 C28 179.8(5)
C28 C19 C20 C21 -0.3(6)
C18 C19 C20 C21 -177.1(5)
C19 C20 C21 C22 0.0(7)
C20 C21 C22 C23 0.7(8)
C21 C22 C23 C28 -1.0(7)
C21 C22 C23 C24 177.1(5)
C28 C23 C24 C25 0.7(8)
C22 C23 C24 C25 -177.5(5)
C23 C24 C25 C26 -0.1(9)
C24 C25 C26 C27 -0.5(8)
C25 C26 C27 C28 0.5(7)
C25 C26 C27 C29 176.7(5)
C22 C23 C28 C27 177.7(4)
C24 C23 C28 C27 -0.7(7)
C22 C23 C28 C19 0.8(7)
C24 C23 C28 C19 -177.5(4)
C26 C27 C28 C23 0.1(7)
C29 C27 C28 C23 -177.3(4)
C26 C27 C28 C19 177.3(4)
C29 C27 C28 C19 -0.1(5)
C20 C19 C28 C23 -0.2(7)
C18 C19 C28 C23 177.6(4)
C20 C19 C28 C27 -177.4(4)
C18 C19 C28 C27 0.4(5)
C17 C18 C29 C27 -179.7(3)
C19 C18 C29 C27 0.7(5)
C17 C18 C29 S2 1.7(5)
C19 C18 C29 S2 -177.9(3)
C26 C27 C29 C18 -177.0(5)
C28 C27 C29 C18 -0.4(5)
C26 C27 C29 S2 1.3(9)
C28 C27 C29 S2 177.9(4)
C30 S2 C29 C18 -1.3(3)
C30 S2 C29 C27 -179.6(4)
O1 C1 C30 C17 176.3(3)
C2 C1 C30 C17 -3.1(6)
O1 C1 C30 S2 -1.6(5)
C2 C1 C30 S2 179.1(3)
C16 C17 C30 C1 0.8(6)
C18 C17 C30 C1 -177.8(4)
C16 C17 C30 S2 178.8(3)
C18 C17 C30 S2 0.3(4)
C29 S2 C30 C1 178.6(4)
C29 S2 C30 C17 0.5(3)
C1 O1 C31 C32 167.1(4)
O1 C31 C32 C33 -72.5(6)
C31 C32 C33 C34 -178.2(5)
C32 C33 C34 C35 179.9(6)
C33 C34 C35 C36 -178.6(6)
C34 C35 C36 C37 178.0(8)
C35 C36 C37 C38 -174.3(9)
C16 O2 C39 C40 -166.7(5)
O2 C39 C40 C41 89.2(9)
C39 C40 C41 C42 -176.6(8)
C40 C41 C42 C43 -147.4(11)
C41 C42 C43 C44 -173.7(10)
C42 C43 C44 C45 177.3(12)
C43 C44 C45 C46 -176.9(11)
C77 O3 C47 C76 94.8(4)
C77 O3 C47 C48 -84.9(4)
C76 C47 C48 C61 -4.7(5)
O3 C47 C48 C61 175.1(3)
C76 C47 C48 C49 176.8(4)
O3 C47 C48 C49 -3.4(6)
C47 C48 C49 C60 177.3(4)
C61 C48 C49 C60 -1.2(5)
C47 C48 C49 C50 -4.9(8)
C61 C48 C49 C50 176.6(4)
C60 C49 C50 C51 175.1(5)
C48 C49 C50 C51 -2.7(8)
C60 C49 C50 C59 -2.4(4)
C48 C49 C50 C59 179.8(5)
C59 C50 C51 C52 -2.5(6)
C49 C50 C51 C52 -179.7(4)
C50 C51 C52 C53 0.9(7)
C51 C52 C53 C54 0.9(7)
C52 C53 C54 C59 -0.7(7)
C52 C53 C54 C55 177.0(4)
C59 C54 C55 C56 1.1(7)
C53 C54 C55 C56 -176.6(4)
C54 C55 C56 C57 -0.6(7)
C55 C56 C57 C58 -0.7(7)
C56 C57 C58 C59 1.5(6)
C56 C57 C58 C60 179.7(5)
C53 C54 C59 C58 177.7(4)
C55 C54 C59 C58 -0.4(6)
C53 C54 C59 C50 -1.0(6)
C55 C54 C59 C50 -179.1(4)
C57 C58 C59 C54 -0.9(6)
C60 C58 C59 C54 -179.7(4)
C57 C58 C59 C50 177.9(4)
C60 C58 C59 C50 -0.9(5)
C51 C50 C59 C54 2.7(6)
C49 C50 C59 C54 -179.2(4)
C51 C50 C59 C58 -176.1(3)
C49 C50 C59 C58 2.0(4)
C48 C49 C60 C58 -179.6(3)
C50 C49 C60 C58 1.9(4)
C48 C49 C60 S3 -0.2(4)
C50 C49 C60 S3 -178.6(3)
C57 C58 C60 C49 -179.1(5)
C59 C58 C60 C49 -0.7(4)
C57 C58 C60 S3 1.6(8)
C59 C58 C60 S3 -179.9(3)
C61 S3 C60 C49 1.2(3)
C61 S3 C60 C58 -179.6(4)
C47 C48 C61 C62 2.8(6)
C49 C48 C61 C62 -178.5(4)
C47 C48 C61 S3 -176.7(3)
C49 C48 C61 S3 2.1(4)
C60 S3 C61 C62 178.7(4)
C60 S3 C61 C48 -1.8(3)
C85 O4 C62 C61 -85.8(4)
C85 O4 C62 C63 96.8(4)
C48 C61 C62 O4 -177.9(3)
S3 C61 C62 O4 1.5(5)
C48 C61 C62 C63 -0.4(6)
S3 C61 C62 C63 179.0(3)
O4 C62 C63 C76 177.4(3)
C61 C62 C63 C76 0.0(5)
O4 C62 C63 C64 -2.0(6)
C61 C62 C63 C64 -179.4(4)
C62 C63 C64 C75 -179.4(4)
C76 C63 C64 C75 1.1(5)
C62 C63 C64 C65 2.8(8)
C76 C63 C64 C65 -176.7(4)
C75 C64 C65 C66 -175.9(5)
C63 C64 C65 C66 2.0(9)
C75 C64 C65 C74 1.3(4)
C63 C64 C65 C74 179.1(5)
C74 C65 C66 C67 3.4(6)
C64 C65 C66 C67 -179.7(5)
C65 C66 C67 C68 -2.0(7)
C66 C67 C68 C69 0.1(8)
C67 C68 C69 C74 0.2(7)
C67 C68 C69 C70 179.4(5)
C74 C69 C70 C71 -1.4(7)
C68 C69 C70 C71 179.4(5)
C69 C70 C71 C72 0.8(7)
C70 C71 C72 C73 0.3(7)
C71 C72 C73 C74 -0.7(6)
C71 C72 C73 C75 179.2(5)
C68 C69 C74 C73 -179.7(4)
C70 C69 C74 C73 1.0(6)
C68 C69 C74 C65 1.4(6)
C70 C69 C74 C65 -177.9(4)
C72 C73 C74 C69 0.0(6)
C75 C73 C74 C69 -179.9(4)
C72 C73 C74 C65 179.1(3)
C75 C73 C74 C65 -0.9(5)
C66 C65 C74 C69 -3.3(6)
C64 C65 C74 C69 178.9(4)
C66 C65 C74 C73 177.7(4)
C64 C65 C74 C73 -0.2(4)
C63 C64 C75 C73 179.6(3)
C65 C64 C75 C73 -1.9(5)
C63 C64 C75 S4 -1.3(4)
C65 C64 C75 S4 177.2(3)
C72 C73 C75 C64 -178.2(5)
C74 C73 C75 C64 1.7(5)
C72 C73 C75 S4 2.9(8)
C74 C73 C75 S4 -177.1(3)
C76 S4 C75 C64 0.8(3)
C76 S4 C75 C73 179.6(4)
O3 C47 C76 C63 -175.2(3)
C48 C47 C76 C63 4.6(6)
O3 C47 C76 S4 2.5(5)
C48 C47 C76 S4 -177.7(3)
C62 C63 C76 C47 -2.2(6)
C64 C63 C76 C47 177.4(3)
C62 C63 C76 S4 179.9(3)
C64 C63 C76 S4 -0.5(4)
C75 S4 C76 C47 -178.0(4)
C75 S4 C76 C63 -0.1(3)
C47 O3 C77 C78 -168.9(3)
O3 C77 C78 C79 72.7(5)
C77 C78 C79 C80 -176.3(4)
C78 C79 C80 C81 -178.9(4)
C79 C80 C81 C82 -176.7(4)
C80 C81 C82 C83 -179.7(4)
C81 C82 C83 C84 -176.3(5)
C62 O4 C85 C86 165.2(4)
O4 C85 C86 C87 -66.5(6)
C85 C86 C87 C88 -174.8(5)
C86 C87 C88 C89 -178.0(7)
C87 C88 C89 C90 -162.5(7)
C88 C89 C90 C91 -155.0(16)
C89 C90 C91 C92 -171.0(8)
